data_4027627
loop_
_publ_author_name
'Li Zhang'
'Yuanxun Zhu'
'Guangwei Yin'
'Ping Lu'
'Yanguang Wang'

_publ_section_title
;
 3-Alkenylation or 3-Alkylation of Indole with Propargylic Alcohols:
 Construction of 3,4-Dihydrocyclopenta[b]indole and
 1,4-Dihydrocyclopenta[b]indole in the Presence of Different Catalysts
;
_journal_name_full 'Journal of Organic Chemistry'
_journal_page_first 9510
_journal_page_last 9520
_journal_paper_doi 10.1021/jo300339a
_journal_volume 77
_journal_year 2012
_chemical_formula_moiety 'C31 H23 N'
_chemical_formula_sum 'C31 H23 N'
_chemical_formula_weight 409.50
_chemical_name_systematic
; 
 ? 
;
_space_group_IT_number 14
_symmetry_cell_setting monoclinic
_symmetry_space_group_name_Hall '-P 2ybc'
_symmetry_space_group_name_H-M 'P 1 21/c 1'
_atom_sites_solution_hydrogens geom
_atom_sites_solution_primary direct
_atom_sites_solution_secondary difmap
_audit_creation_method SHELXL-97
_cell_angle_alpha 90.00
_cell_angle_beta 100.187(3)
_cell_angle_gamma 90.00
_cell_formula_units_Z 4
_cell_length_a 16.0637(6)
_cell_length_b 9.4505(3)
_cell_length_c 14.8945(5)
_cell_measurement_reflns_used 3337
_cell_measurement_temperature 293(2)
_cell_measurement_theta_max 29.4214
_cell_measurement_theta_min 2.7517
_cell_volume 2225.49(13)
_computing_cell_refinement 'CrysAlis PRO (Oxford Diffraction, 2009)'
_computing_data_collection 'CrysAlis PRO'
_computing_data_reduction 'CrysAlis PRO'
_computing_molecular_graphics 'OLEX2 (Dolomanov et al., 2009)'
_computing_publication_material OLEX2
_computing_structure_refinement 'SHELXL-97 (Sheldrick, 1997)'
_computing_structure_solution 'SHELXS-97 (Sheldrick, 1990)'
_diffrn_ambient_temperature 293(2)
_diffrn_detector_area_resol_mean 10.3592
_diffrn_measured_fraction_theta_full 0.999
_diffrn_measured_fraction_theta_max 0.999
_diffrn_measurement_device_type 'Xcalibur, Atlas, Gemini ultra'
_diffrn_measurement_method '\w scans'
_diffrn_radiation_monochromator graphite
_diffrn_radiation_source 'fine-focus sealed tube'
_diffrn_radiation_type MoK\a
_diffrn_radiation_wavelength 0.71073
_diffrn_reflns_av_R_equivalents 0.0219
_diffrn_reflns_av_sigmaI/netI 0.0311
_diffrn_reflns_limit_h_max 19
_diffrn_reflns_limit_h_min -16
_diffrn_reflns_limit_k_max 11
_diffrn_reflns_limit_k_min -9
_diffrn_reflns_limit_l_max 14
_diffrn_reflns_limit_l_min -17
_diffrn_reflns_number 8679
_diffrn_reflns_theta_full 25.35
_diffrn_reflns_theta_max 25.35
_diffrn_reflns_theta_min 2.76
_exptl_absorpt_coefficient_mu 0.070
_exptl_absorpt_correction_T_max 0.978
_exptl_absorpt_correction_T_min 0.968
_exptl_absorpt_correction_type multi-scan
_exptl_absorpt_process_details
;
CrysAlisPro, Oxford Diffraction Ltd.,
empirical absorption correction using spherical harmonics,
 implemented in SCALE3 ABSPACK scaling algorithm.
;
_exptl_crystal_colour colorless
_exptl_crystal_density_diffrn 1.222
_exptl_crystal_description block
_exptl_crystal_F_000 864
_exptl_crystal_size_max 0.46
_exptl_crystal_size_mid 0.45
_exptl_crystal_size_min 0.32
_refine_diff_density_max 0.163
_refine_diff_density_min -0.132
_refine_diff_density_rms 0.030
_refine_ls_extinction_coef 0.0124(10)
_refine_ls_extinction_expression Fc^*^=kFc[1+0.001xFc^2^\l^3^/sin(2\q)]^-1/4^
_refine_ls_extinction_method SHELXL
_refine_ls_goodness_of_fit_ref 1.017
_refine_ls_hydrogen_treatment constr
_refine_ls_matrix_type full
_refine_ls_number_parameters 292
_refine_ls_number_reflns 4074
_refine_ls_number_restraints 0
_refine_ls_restrained_S_all 1.017
_refine_ls_R_factor_all 0.0630
_refine_ls_R_factor_gt 0.0409
_refine_ls_shift/su_max 0.000
_refine_ls_shift/su_mean 0.000
_refine_ls_structure_factor_coef Fsqd
_refine_ls_weighting_details 'calc w=1/[\s^2^(Fo^2^)+(0.0467P)^2^+0.3842P] where P=(Fo^2^+2Fc^2^)/3'
_refine_ls_weighting_scheme calc
_refine_ls_wR_factor_gt 0.0946
_refine_ls_wR_factor_ref 0.1096
_reflns_number_gt 2986
_reflns_number_total 4074
_reflns_threshold_expression >2sigma(I)
_cod_data_source_file jo300339a_si_006.cif
_cod_data_source_block 101015_lzl_3815c
_cod_original_sg_symbol_H-M 'P 21/c'
_cod_database_code 4027627

loop_
_symmetry_equiv_pos_as_xyz
'x, y, z'
'-x, y+1/2, -z+1/2'
'-x, -y, -z'
'x, -y-1/2, z-1/2'

loop_
_atom_site_label
_atom_site_type_symbol
_atom_site_fract_x
_atom_site_fract_y
_atom_site_fract_z
_atom_site_U_iso_or_equiv
_atom_site_adp_type
_atom_site_occupancy
_atom_site_symmetry_multiplicity
_atom_site_calc_flag
_atom_site_refinement_flags
N1 N 0.43094(9) -0.19923(14) 0.49310(10) 0.0537(4) Uani 1 1 d .
C1 C 0.09388(9) 0.22445(16) 0.36104(10) 0.0388(4) Uani 1 1 d .
C2 C 0.05078(11) 0.10284(19) 0.37522(12) 0.0542(4) Uani 1 1 d .
H2 H 0.0761 0.0146 0.3739 0.065 Uiso 1 1 calc R
C3 C -0.03123(12) 0.1150(2) 0.39149(14) 0.0714(6) Uani 1 1 d .
H3 H -0.0611 0.0341 0.4018 0.086 Uiso 1 1 calc R
C4 C -0.06883(13) 0.2456(3) 0.39246(16) 0.0780(6) Uani 1 1 d .
H4 H -0.1241 0.2518 0.4029 0.094 Uiso 1 1 calc R
C5 C -0.02611(11) 0.3666(2) 0.37821(14) 0.0673(5) Uani 1 1 d .
H5 H -0.0521 0.4545 0.3786 0.081 Uiso 1 1 calc R
C6 C 0.05602(10) 0.35642(17) 0.36332(10) 0.0437(4) Uani 1 1 d .
C7 C 0.11813(10) 0.46597(16) 0.35260(10) 0.0438(4) Uani 1 1 d .
C8 C 0.11294(13) 0.61262(19) 0.35051(13) 0.0641(5) Uani 1 1 d .
H8 H 0.0626 0.6581 0.3555 0.077 Uiso 1 1 calc R
C9 C 0.18362(15) 0.6896(2) 0.34098(14) 0.0745(6) Uani 1 1 d .
H9 H 0.1805 0.7878 0.3388 0.089 Uiso 1 1 calc R
C10 C 0.25855(14) 0.6238(2) 0.33470(14) 0.0713(6) Uani 1 1 d .
H10 H 0.3057 0.6777 0.3287 0.086 Uiso 1 1 calc R
C11 C 0.26443(12) 0.47825(19) 0.33719(12) 0.0575(5) Uani 1 1 d .
H11 H 0.3153 0.4335 0.3335 0.069 Uiso 1 1 calc R
C12 C 0.19390(10) 0.40033(16) 0.34526(10) 0.0408(4) Uani 1 1 d .
C13 C 0.18421(9) 0.24018(16) 0.34385(10) 0.0378(4) Uani 1 1 d .
C14 C 0.25032(9) 0.15870(16) 0.40762(10) 0.0397(4) Uani 1 1 d .
H14 H 0.2616 0.1723 0.4704 0.048 Uiso 1 1 calc R
C15 C 0.29120(9) 0.06447(15) 0.36412(10) 0.0356(3) Uani 1 1 d .
C16 C 0.25669(9) 0.07423(15) 0.26510(9) 0.0346(3) Uani 1 1 d .
C17 C 0.19502(9) 0.17881(15) 0.25217(9) 0.0356(3) Uani 1 1 d .
C18 C 0.15355(10) 0.21496(16) 0.16644(10) 0.0433(4) Uani 1 1 d .
H18 H 0.1128 0.2860 0.1585 0.052 Uiso 1 1 calc R
C19 C 0.17380(11) 0.14318(18) 0.09229(10) 0.0480(4) Uani 1 1 d .
H19 H 0.1471 0.1673 0.0337 0.058 Uiso 1 1 calc R
C20 C 0.23306(11) 0.03625(18) 0.10429(11) 0.0485(4) Uani 1 1 d .
H20 H 0.2452 -0.0120 0.0537 0.058 Uiso 1 1 calc R
C21 C 0.27471(10) -0.00015(17) 0.19057(10) 0.0432(4) Uani 1 1 d .
H21 H 0.3141 -0.0732 0.1985 0.052 Uiso 1 1 calc R
C22 C 0.35800(9) -0.03380(15) 0.40394(10) 0.0377(4) Uani 1 1 d .
C23 C 0.35832(10) -0.11785(16) 0.47907(11) 0.0453(4) Uani 1 1 d .
C24 C 0.29375(12) -0.1330(2) 0.53854(12) 0.0625(5) Uani 1 1 d .
H24C H 0.3158 -0.0963 0.5981 0.094 Uiso 1 1 calc R
H24B H 0.2799 -0.2312 0.5434 0.094 Uiso 1 1 calc R
H24A H 0.2438 -0.0814 0.5126 0.094 Uiso 1 1 calc R
C25 C 0.45490(15) -0.3017(2) 0.56573(15) 0.0870(7) Uani 1 1 d .
H25B H 0.4350 -0.2705 0.6195 0.131 Uiso 1 1 calc R
H25C H 0.5154 -0.3106 0.5787 0.131 Uiso 1 1 calc R
H25A H 0.4301 -0.3918 0.5470 0.131 Uiso 1 1 calc R
C26 C 0.47815(10) -0.16728(17) 0.42758(12) 0.0485(4) Uani 1 1 d .
C27 C 0.43472(9) -0.06259(15) 0.37051(10) 0.0406(4) Uani 1 1 d .
C28 C 0.47231(10) -0.00696(19) 0.30075(11) 0.0505(4) Uani 1 1 d .
H28 H 0.4456 0.0642 0.2631 0.061 Uiso 1 1 calc R
C29 C 0.54929(11) -0.0587(2) 0.28838(13) 0.0651(5) Uani 1 1 d .
H29 H 0.5746 -0.0220 0.2418 0.078 Uiso 1 1 calc R
C30 C 0.59027(12) -0.1647(2) 0.34404(16) 0.0714(6) Uani 1 1 d .
H30 H 0.6419 -0.1989 0.3334 0.086 Uiso 1 1 calc R
C31 C 0.55608(12) -0.2195(2) 0.41398(15) 0.0652(6) Uani 1 1 d .
H31 H 0.5839 -0.2897 0.4515 0.078 Uiso 1 1 calc R

loop_
_atom_site_aniso_label
_atom_site_aniso_U_11
_atom_site_aniso_U_22
_atom_site_aniso_U_33
_atom_site_aniso_U_23
_atom_site_aniso_U_13
_atom_site_aniso_U_12
N1 0.0576(9) 0.0435(8) 0.0553(9) 0.0085(7) -0.0029(7) 0.0039(7)
C1 0.0381(8) 0.0445(9) 0.0335(8) -0.0009(7) 0.0055(6) 0.0027(7)
C2 0.0547(11) 0.0496(10) 0.0605(11) -0.0003(9) 0.0162(8) -0.0015(8)
C3 0.0584(12) 0.0767(14) 0.0837(14) -0.0001(12) 0.0251(10) -0.0190(11)
C4 0.0456(12) 0.0911(16) 0.1031(17) -0.0027(13) 0.0292(11) 0.0022(11)
C5 0.0444(11) 0.0695(13) 0.0895(15) -0.0028(11) 0.0161(10) 0.0151(10)
C6 0.0390(9) 0.0496(9) 0.0418(9) -0.0015(7) 0.0050(7) 0.0087(7)
C7 0.0490(10) 0.0411(9) 0.0396(8) -0.0026(7) 0.0031(7) 0.0056(7)
C8 0.0727(13) 0.0453(10) 0.0723(13) -0.0057(9) 0.0071(10) 0.0142(10)
C9 0.1021(18) 0.0401(10) 0.0804(14) -0.0077(10) 0.0141(13) -0.0096(12)
C10 0.0859(16) 0.0560(12) 0.0761(14) -0.0142(10) 0.0253(11) -0.0242(11)
C11 0.0573(11) 0.0543(11) 0.0652(12) -0.0144(9) 0.0221(9) -0.0117(9)
C12 0.0454(9) 0.0415(9) 0.0358(8) -0.0072(7) 0.0082(7) 0.0003(7)
C13 0.0377(8) 0.0400(8) 0.0363(8) -0.0040(7) 0.0084(6) 0.0033(6)
C14 0.0388(8) 0.0474(9) 0.0332(8) -0.0054(7) 0.0069(6) 0.0032(7)
C15 0.0341(8) 0.0362(8) 0.0375(8) -0.0009(7) 0.0088(6) -0.0018(6)
C16 0.0364(8) 0.0344(8) 0.0349(8) -0.0019(6) 0.0113(6) -0.0044(6)
C17 0.0354(8) 0.0359(8) 0.0366(8) -0.0010(6) 0.0089(6) -0.0032(6)
C18 0.0453(9) 0.0413(9) 0.0420(9) 0.0038(7) 0.0045(7) -0.0009(7)
C19 0.0575(10) 0.0528(10) 0.0326(8) 0.0019(7) 0.0053(7) -0.0115(8)
C20 0.0584(11) 0.0526(10) 0.0368(9) -0.0099(8) 0.0150(7) -0.0096(9)
C21 0.0481(9) 0.0421(9) 0.0416(9) -0.0077(7) 0.0144(7) -0.0011(7)
C22 0.0400(9) 0.0357(8) 0.0372(8) -0.0023(7) 0.0062(6) 0.0018(7)
C23 0.0478(10) 0.0407(9) 0.0455(9) -0.0006(8) 0.0032(7) -0.0029(8)
C24 0.0695(12) 0.0680(12) 0.0520(10) 0.0095(9) 0.0157(9) -0.0123(10)
C25 0.1037(18) 0.0641(13) 0.0837(15) 0.0273(12) -0.0098(13) 0.0138(12)
C26 0.0442(9) 0.0391(9) 0.0576(10) -0.0084(8) -0.0040(8) 0.0054(7)
C27 0.0386(9) 0.0374(8) 0.0449(9) -0.0082(7) 0.0052(7) 0.0022(7)
C28 0.0422(9) 0.0593(11) 0.0512(10) -0.0080(8) 0.0115(7) 0.0026(8)
C29 0.0460(11) 0.0855(15) 0.0667(12) -0.0210(11) 0.0180(9) 0.0006(10)
C30 0.0423(11) 0.0803(15) 0.0900(15) -0.0336(13) 0.0069(11) 0.0136(10)
C31 0.0499(11) 0.0557(11) 0.0824(14) -0.0148(11) -0.0088(10) 0.0163(9)

loop_
_atom_type_symbol
_atom_type_description
_atom_type_scat_dispersion_real
_atom_type_scat_dispersion_imag
_atom_type_scat_source
C C 0.0033 0.0016 'International Tables Vol C Tables 4.2.6.8 and 6.1.1.4'
H H 0.0000 0.0000 'International Tables Vol C Tables 4.2.6.8 and 6.1.1.4'
N N 0.0061 0.0033 'International Tables Vol C Tables 4.2.6.8 and 6.1.1.4'

loop_
_geom_angle_atom_site_label_1
_geom_angle_atom_site_label_2
_geom_angle_atom_site_label_3
_geom_angle
C26 N1 C23 109.15(13)
C26 N1 C25 124.74(16)
C23 N1 C25 126.10(17)
C2 C1 C6 120.72(15)
C2 C1 C13 128.78(14)
C6 C1 C13 110.49(13)
C1 C2 C3 118.49(17)
C1 C2 H2 120.8
C3 C2 H2 120.8
C4 C3 C2 120.59(19)
C4 C3 H3 119.7
C2 C3 H3 119.7
C5 C4 C3 121.00(18)
C5 C4 H4 119.5
C3 C4 H4 119.5
C4 C5 C6 119.09(18)
C4 C5 H5 120.5
C6 C5 H5 120.5
C5 C6 C1 120.09(16)
C5 C6 C7 131.07(16)
C1 C6 C7 108.77(13)
C12 C7 C8 119.64(16)
C12 C7 C6 108.43(14)
C8 C7 C6 131.91(16)
C9 C8 C7 118.83(18)
C9 C8 H8 120.6
C7 C8 H8 120.6
C10 C9 C8 121.13(19)
C10 C9 H9 119.4
C8 C9 H9 119.4
C9 C10 C11 120.45(19)
C9 C10 H10 119.8
C11 C10 H10 119.8
C12 C11 C10 118.90(18)
C12 C11 H11 120.6
C10 C11 H11 120.6
C11 C12 C7 121.04(16)
C11 C12 C13 128.01(15)
C7 C12 C13 110.91(13)
C14 C13 C12 116.19(12)
C14 C13 C17 101.04(11)
C12 C13 C17 111.35(12)
C14 C13 C1 115.49(12)
C12 C13 C1 101.11(12)
C17 C13 C1 112.12(12)
C15 C14 C13 112.73(13)
C15 C14 H14 123.6
C13 C14 H14 123.6
C14 C15 C22 127.81(13)
C14 C15 C16 108.09(12)
C22 C15 C16 124.10(12)
C21 C16 C17 119.64(13)
C21 C16 C15 132.05(14)
C17 C16 C15 108.30(12)
C18 C17 C16 121.49(14)
C18 C17 C13 128.71(14)
C16 C17 C13 109.80(12)
C17 C18 C19 118.43(15)
C17 C18 H18 120.8
C19 C18 H18 120.8
C20 C19 C18 120.71(15)
C20 C19 H19 119.6
C18 C19 H19 119.6
C19 C20 C21 120.82(15)
C19 C20 H20 119.6
C21 C20 H20 119.6
C20 C21 C16 118.84(15)
C20 C21 H21 120.6
C16 C21 H21 120.6
C23 C22 C27 107.09(13)
C23 C22 C15 126.51(14)
C27 C22 C15 126.39(13)
C22 C23 N1 109.08(14)
C22 C23 C24 129.81(15)
N1 C23 C24 121.06(15)
C23 C24 H24C 109.5
C23 C24 H24B 109.5
H24C C24 H24B 109.5
C23 C24 H24A 109.5
H24C C24 H24A 109.5
H24B C24 H24A 109.5
N1 C25 H25B 109.5
N1 C25 H25C 109.5
H25B C25 H25C 109.5
N1 C25 H25A 109.5
H25B C25 H25A 109.5
H25C C25 H25A 109.5
N1 C26 C31 130.51(17)
N1 C26 C27 107.90(14)
C31 C26 C27 121.58(17)
C28 C27 C26 118.81(15)
C28 C27 C22 134.37(15)
C26 C27 C22 106.76(14)
C29 C28 C27 119.04(17)
C29 C28 H28 120.5
C27 C28 H28 120.5
C28 C29 C30 121.31(19)
C28 C29 H29 119.3
C30 C29 H29 119.3
C31 C30 C29 121.16(18)
C31 C30 H30 119.4
C29 C30 H30 119.4
C30 C31 C26 118.07(18)
C30 C31 H31 121.0
C26 C31 H31 121.0

loop_
_geom_bond_atom_site_label_1
_geom_bond_atom_site_label_2
_geom_bond_distance
N1 C26 1.371(2)
N1 C23 1.382(2)
N1 C25 1.452(2)
C1 C2 1.377(2)
C1 C6 1.391(2)
C1 C13 1.525(2)
C2 C3 1.386(2)
C2 H2 0.9300
C3 C4 1.375(3)
C3 H3 0.9300
C4 C5 1.370(3)
C4 H4 0.9300
C5 C6 1.379(2)
C5 H5 0.9300
C6 C7 1.466(2)
C7 C12 1.387(2)
C7 C8 1.388(2)
C8 C9 1.376(3)
C8 H8 0.9300
C9 C10 1.373(3)
C9 H9 0.9300
C10 C11 1.378(3)
C10 H10 0.9300
C11 C12 1.374(2)
C11 H11 0.9300
C12 C13 1.521(2)
C13 C14 1.505(2)
C13 C17 1.522(2)
C14 C15 1.340(2)
C14 H14 0.9300
C15 C22 1.463(2)
C15 C16 1.4838(19)
C16 C21 1.3870(19)
C16 C17 1.388(2)
C17 C18 1.375(2)
C18 C19 1.383(2)
C18 H18 0.9300
C19 C20 1.378(2)
C19 H19 0.9300
C20 C21 1.383(2)
C20 H20 0.9300
C21 H21 0.9300
C22 C23 1.372(2)
C22 C27 1.434(2)
C23 C24 1.485(2)
C24 H24C 0.9600
C24 H24B 0.9600
C24 H24A 0.9600
C25 H25B 0.9600
C25 H25C 0.9600
C25 H25A 0.9600
C26 C31 1.393(2)
C26 C27 1.406(2)
C27 C28 1.394(2)
C28 C29 1.372(2)
C28 H28 0.9300
C29 C30 1.390(3)
C29 H29 0.9300
C30 C31 1.363(3)
C30 H30 0.9300
C31 H31 0.9300

loop_
_cod_related_entry_id
_cod_related_entry_database
_cod_related_entry_code
1 ChemSpider 30659556
